data_4107356
loop_
_publ_author_name
'Masami Sakamoto'
'Mamoru Kato'
'Yoko Aida'
'Kazuyuki Fujita'
'Takashi Mino'
'Tsutomu Fujita'

_publ_contact_author_address
;
Department of Applied Chemistry and Biotechnology, Chiba University
;
_publ_contact_author_email sakamotom@faculty.chiba-u.jp
_publ_contact_author_name 'Masami Sakamoto'
_publ_section_title
;
 Photosensitized 2 + 2 Cycloaddition Reaction Using Homochirality
 Generated by Spontaneous Crystallization
;
_journal_name_full 'Journal of the American Chemical Society'
_journal_page_first 1132
_journal_page_last 1133
_journal_paper_doi 10.1021/ja077912m
_journal_volume 130
_journal_year 2008
_chemical_formula_sum 'C16 H19 N O3'
_chemical_formula_weight 273.32
_chemical_name_systematic
; 
 ? 
;
_space_group_IT_number 19
_symmetry_cell_setting orthorhombic
_symmetry_space_group_name_Hall 'P 2ac 2ab'
_symmetry_space_group_name_H-M 'P 21 21 21'
_atom_sites_solution_hydrogens geom
_atom_sites_solution_primary direct
_atom_sites_solution_secondary difmap
_audit_creation_method SHELXL-97
_cell_angle_alpha 90.00
_cell_angle_beta 90.00
_cell_angle_gamma 90.00
_cell_formula_units_Z 4
_cell_length_a 9.228(2)
_cell_length_b 11.560(3)
_cell_length_c 14.204(4)
_cell_measurement_reflns_used 22
_cell_measurement_temperature 298(2)
_cell_measurement_theta_max 29.69
_cell_measurement_theta_min 28.13
_cell_volume 1515.2(7)
_computing_cell_refinement 'Bruker FRAMBO'
_computing_data_collection 'Bruker FRAMBO'
_computing_data_reduction 'Bruker SAINT'
_computing_molecular_graphics 'Bruker SHELXTL'
_computing_publication_material 'Bruker SHELXTL'
_computing_structure_refinement 'SHELXL-97 (Sheldrick, 1997)'
_computing_structure_solution 'SHELXS-97 (Sheldrick, 1990)'
_diffrn_ambient_temperature 298(2)
_diffrn_measured_fraction_theta_full 1.000
_diffrn_measured_fraction_theta_max 1.000
_diffrn_measurement_device_type 'multiwire proportional'
_diffrn_measurement_method 'phi and omega scans'
_diffrn_radiation_monochromator graphite
_diffrn_radiation_source 'fine-focus sealed tube'
_diffrn_radiation_type CuK\a
_diffrn_radiation_wavelength 1.54178
_diffrn_reflns_av_R_equivalents 0.0000
_diffrn_reflns_av_sigmaI/netI 0.0090
_diffrn_reflns_limit_h_max 0
_diffrn_reflns_limit_h_min -11
_diffrn_reflns_limit_k_max 14
_diffrn_reflns_limit_k_min 0
_diffrn_reflns_limit_l_max 17
_diffrn_reflns_limit_l_min 0
_diffrn_reflns_number 1656
_diffrn_reflns_theta_full 70.02
_diffrn_reflns_theta_max 70.02
_diffrn_reflns_theta_min 4.93
_exptl_absorpt_coefficient_mu 0.669
_exptl_absorpt_correction_T_max 0.8244
_exptl_absorpt_correction_T_min 0.8244
_exptl_absorpt_correction_type none
_exptl_crystal_colour colourless
_exptl_crystal_density_diffrn 1.198
_exptl_crystal_description cube
_exptl_crystal_F_000 584
_exptl_crystal_size_max 0.30
_exptl_crystal_size_mid 0.30
_exptl_crystal_size_min 0.30
_refine_diff_density_max 0.187
_refine_diff_density_min -0.313
_refine_diff_density_rms 0.096
_refine_ls_abs_structure_details 'Flack H D (1983), Acta Cryst. A39, 876-881'
_refine_ls_abs_structure_Flack 0.9(3)
_refine_ls_extinction_method none
_refine_ls_goodness_of_fit_ref 1.073
_refine_ls_hydrogen_treatment mixed
_refine_ls_matrix_type full
_refine_ls_number_parameters 184
_refine_ls_number_reflns 1656
_refine_ls_number_restraints 0
_refine_ls_restrained_S_all 1.073
_refine_ls_R_factor_all 0.0462
_refine_ls_R_factor_gt 0.0445
_refine_ls_shift/su_max 0.006
_refine_ls_shift/su_mean 0.001
_refine_ls_structure_factor_coef Fsqd
_refine_ls_weighting_details 'calc w=1/[\s^2^(Fo^2^)+(0.0837P)^2^+0.0948P] where P=(Fo^2^+2Fc^2^)/3'
_refine_ls_weighting_scheme calc
_refine_ls_wR_factor_gt 0.1157
_refine_ls_wR_factor_ref 0.1181
_reflns_number_gt 1564
_reflns_number_total 1656
_reflns_threshold_expression >2sigma(I)
_cod_data_source_file ja077912m-file002.cif
_cod_data_source_block coumarinamide_1a
_cod_original_cell_volume 1515.1(6)
_cod_database_code 4107356

loop_
_symmetry_equiv_pos_as_xyz
'x, y, z'
'-x+1/2, -y, z+1/2'
'-x, y+1/2, -z+1/2'
'x+1/2, -y+1/2, -z'

loop_
_atom_site_label
_atom_site_type_symbol
_atom_site_fract_x
_atom_site_fract_y
_atom_site_fract_z
_atom_site_U_iso_or_equiv
_atom_site_adp_type
_atom_site_occupancy
_atom_site_symmetry_multiplicity
_atom_site_calc_flag
_atom_site_refinement_flags
O1 O 1.16934(15) 0.99071(12) 0.36910(8) 0.0528(3) Uani 1 1 d .
O3 O 1.10587(19) 0.85013(16) 0.65547(10) 0.0700(5) Uani 1 1 d .
C2 C 1.0425(2) 0.91452(16) 0.50373(13) 0.0459(4) Uani 1 1 d .
C1 C 1.1394(2) 0.99925(17) 0.46297(13) 0.0496(4) Uani 1 1 d .
O2 O 1.19863(19) 1.07587(13) 0.50546(11) 0.0684(5) Uani 1 1 d .
C4 C 1.0054(2) 0.82940(16) 0.35031(13) 0.0455(4) Uani 1 1 d .
C10 C 1.0313(2) 0.91729(17) 0.60993(13) 0.0497(4) Uani 1 1 d .
C3 C 0.98094(19) 0.82970(16) 0.45177(13) 0.0451(4) Uani 1 1 d .
C9 C 1.1014(2) 0.91035(16) 0.31286(13) 0.0470(4) Uani 1 1 d .
N1 N 0.9408(2) 0.99309(17) 0.64957(11) 0.0604(5) Uani 1 1 d .
C5 C 0.9375(2) 0.75438(18) 0.28707(15) 0.0556(5) Uani 1 1 d .
H5 H 0.8713 0.7002 0.3093 0.067 Uiso 1 1 calc R
C6 C 0.9677(3) 0.7598(2) 0.19166(15) 0.0624(6) Uani 1 1 d .
H6 H 0.9212 0.7097 0.1503 0.075 Uiso 1 1 calc R
C8 C 1.1346(3) 0.91496(19) 0.21767(14) 0.0578(5) Uani 1 1 d .
H8 H 1.2015 0.9682 0.1948 0.069 Uiso 1 1 calc R
C7 C 1.0660(3) 0.8389(2) 0.15779(14) 0.0638(6) Uani 1 1 d .
H7 H 1.0865 0.8410 0.0937 0.077 Uiso 1 1 calc R
C11 C 0.8540(4) 1.0767(3) 0.59683(18) 0.0833(8) Uani 1 1 d .
H11A H 0.7545 1.0726 0.6185 0.100 Uiso 1 1 calc R
H11B H 0.8550 1.0555 0.5307 0.100 Uiso 1 1 calc R
C15 C 0.8977(2) 0.73198(19) 0.49557(16) 0.0584(5) Uani 1 1 d .
H15A H 0.8142 0.7138 0.4568 0.070 Uiso 1 1 calc R
H15B H 0.8631 0.7552 0.5572 0.070 Uiso 1 1 calc R
C13 C 0.9272(3) 0.9958(3) 0.75259(14) 0.0770(7) Uani 1 1 d .
H13A H 1.0158 0.9664 0.7805 0.092 Uiso 1 1 calc R
H13B H 0.9150 1.0752 0.7730 0.092 Uiso 1 1 calc R
C16 C 0.9936(3) 0.6251(2) 0.5050(2) 0.0782(8) Uani 1 1 d .
H16A H 1.0293 0.6031 0.4441 0.117 Uiso 1 1 calc R
H16B H 0.9381 0.5627 0.5312 0.117 Uiso 1 1 calc R
H16C H 1.0739 0.6422 0.5457 0.117 Uiso 1 1 calc R
C12 C 0.9075(5) 1.2001(3) 0.6068(3) 0.1143(14) Uani 1 1 d .
H12A H 0.9082 1.2214 0.6721 0.171 Uiso 1 1 calc R
H12B H 0.8443 1.2511 0.5728 0.171 Uiso 1 1 calc R
H12C H 1.0039 1.2060 0.5818 0.171 Uiso 1 1 calc R
C14 C 0.8031(4) 0.9261(4) 0.7866(3) 0.1217(14) Uani 1 1 d .
H14A H 0.7159 0.9520 0.7564 0.182 Uiso 1 1 calc R
H14B H 0.7939 0.9350 0.8535 0.182 Uiso 1 1 calc R
H14C H 0.8192 0.8461 0.7718 0.182 Uiso 1 1 calc R

loop_
_atom_site_aniso_label
_atom_site_aniso_U_11
_atom_site_aniso_U_22
_atom_site_aniso_U_33
_atom_site_aniso_U_23
_atom_site_aniso_U_13
_atom_site_aniso_U_12
O1 0.0594(7) 0.0538(7) 0.0452(6) 0.0013(6) 0.0032(6) -0.0138(7)
O3 0.0742(9) 0.0883(11) 0.0473(7) 0.0107(8) -0.0033(7) 0.0197(10)
C2 0.0440(9) 0.0513(9) 0.0424(9) 0.0012(8) -0.0016(7) 0.0031(8)
C1 0.0509(9) 0.0525(9) 0.0455(9) 0.0006(9) -0.0046(8) -0.0017(9)
O2 0.0782(10) 0.0671(9) 0.0598(8) -0.0087(8) -0.0038(8) -0.0231(9)
C4 0.0457(9) 0.0470(9) 0.0438(9) 0.0016(8) -0.0008(7) -0.0002(8)
C10 0.0470(9) 0.0596(10) 0.0425(9) -0.0004(8) -0.0029(8) -0.0004(9)
C3 0.0409(8) 0.0515(10) 0.0428(9) 0.0032(8) -0.0002(7) -0.0001(8)
C9 0.0486(9) 0.0477(9) 0.0446(9) 0.0007(8) 0.0011(8) -0.0017(9)
N1 0.0664(10) 0.0709(10) 0.0438(8) -0.0051(8) 0.0016(8) 0.0081(10)
C5 0.0583(11) 0.0569(10) 0.0515(10) -0.0007(9) -0.0032(9) -0.0109(10)
C6 0.0756(13) 0.0620(11) 0.0496(10) -0.0107(9) -0.0051(10) -0.0060(12)
C8 0.0676(12) 0.0590(11) 0.0468(10) 0.0043(9) 0.0068(10) -0.0074(10)
C7 0.0793(14) 0.0695(13) 0.0426(9) -0.0019(9) 0.0058(10) -0.0018(13)
C11 0.0924(18) 0.0965(18) 0.0609(13) -0.0074(14) 0.0014(14) 0.0414(16)
C15 0.0581(11) 0.0688(13) 0.0483(9) 0.0051(10) 0.0046(9) -0.0183(11)
C13 0.0924(17) 0.0922(16) 0.0463(11) -0.0087(12) 0.0089(12) 0.0039(17)
C16 0.0913(18) 0.0625(14) 0.0808(17) 0.0220(12) -0.0072(15) -0.0152(13)
C12 0.150(3) 0.0820(18) 0.111(2) 0.0130(18) 0.035(3) 0.039(2)
C14 0.115(3) 0.167(4) 0.0831(19) 0.014(2) 0.034(2) -0.019(3)

loop_
_atom_type_symbol
_atom_type_description
_atom_type_scat_dispersion_real
_atom_type_scat_dispersion_imag
_atom_type_scat_source
C C 0.0181 0.0091 'International Tables Vol C Tables 4.2.6.8 and 6.1.1.4'
H H 0.0000 0.0000 'International Tables Vol C Tables 4.2.6.8 and 6.1.1.4'
N N 0.0311 0.0180 'International Tables Vol C Tables 4.2.6.8 and 6.1.1.4'
O O 0.0492 0.0322 'International Tables Vol C Tables 4.2.6.8 and 6.1.1.4'

loop_
_geom_angle_atom_site_label_1
_geom_angle_atom_site_label_2
_geom_angle_atom_site_label_3
_geom_angle
C1 O1 C9 121.57(15)
C3 C2 C1 122.14(17)
C3 C2 C10 122.09(17)
C1 C2 C10 115.25(16)
O2 C1 O1 116.82(18)
O2 C1 C2 125.34(18)
O1 C1 C2 117.82(16)
C9 C4 C5 117.16(17)
C9 C4 C3 118.27(17)
C5 C4 C3 124.57(18)
O3 C10 N1 123.08(18)
O3 C10 C2 118.43(18)
N1 C10 C2 118.49(17)
C2 C3 C4 118.43(17)
C2 C3 C15 122.30(17)
C4 C3 C15 119.13(17)
O1 C9 C8 116.06(17)
O1 C9 C4 121.41(16)
C8 C9 C4 122.53(18)
C10 N1 C11 124.10(17)
C10 N1 C13 119.2(2)
C11 N1 C13 116.7(2)
C6 C5 C4 120.7(2)
C6 C5 H5 119.6
C4 C5 H5 119.6
C7 C6 C5 120.4(2)
C7 C6 H6 119.8
C5 C6 H6 119.8
C7 C8 C9 118.4(2)
C7 C8 H8 120.8
C9 C8 H8 120.8
C8 C7 C6 120.8(2)
C8 C7 H7 119.6
C6 C7 H7 119.6
N1 C11 C12 113.3(3)
N1 C11 H11A 108.9
C12 C11 H11A 108.9
N1 C11 H11B 108.9
C12 C11 H11B 108.9
H11A C11 H11B 107.7
C3 C15 C16 110.45(18)
C3 C15 H15A 109.6
C16 C15 H15A 109.6
C3 C15 H15B 109.6
C16 C15 H15B 109.6
H15A C15 H15B 108.1
C14 C13 N1 112.3(3)
C14 C13 H13A 109.1
N1 C13 H13A 109.1
C14 C13 H13B 109.1
N1 C13 H13B 109.1
H13A C13 H13B 107.9
C15 C16 H16A 109.5
C15 C16 H16B 109.5
H16A C16 H16B 109.5
C15 C16 H16C 109.5
H16A C16 H16C 109.5
H16B C16 H16C 109.5
C11 C12 H12A 109.5
C11 C12 H12B 109.5
H12A C12 H12B 109.5
C11 C12 H12C 109.5
H12A C12 H12C 109.5
H12B C12 H12C 109.5
C13 C14 H14A 109.5
C13 C14 H14B 109.5
H14A C14 H14B 109.5
C13 C14 H14C 109.5
H14A C14 H14C 109.5
H14B C14 H14C 109.5

loop_
_geom_bond_atom_site_label_1
_geom_bond_atom_site_label_2
_geom_bond_distance
O1 C1 1.365(2)
O1 C9 1.376(2)
O3 C10 1.222(2)
C2 C3 1.352(3)
C2 C1 1.447(3)
C2 C10 1.512(2)
C1 O2 1.203(2)
C4 C9 1.394(3)
C4 C5 1.397(3)
C4 C3 1.459(2)
C10 N1 1.335(3)
C3 C15 1.501(3)
C9 C8 1.387(3)
N1 C11 1.462(3)
N1 C13 1.469(2)
C5 C6 1.385(3)
C5 H5 0.9300
C6 C7 1.375(3)
C6 H6 0.9300
C8 C7 1.377(3)
C8 H8 0.9300
C7 H7 0.9300
C11 C12 1.517(5)
C11 H11A 0.9700
C11 H11B 0.9700
C15 C16 1.526(4)
C15 H15A 0.9700
C15 H15B 0.9700
C13 C14 1.481(4)
C13 H13A 0.9700
C13 H13B 0.9700
C16 H16A 0.9600
C16 H16B 0.9600
C16 H16C 0.9600
C12 H12A 0.9600
C12 H12B 0.9600
C12 H12C 0.9600
C14 H14A 0.9600
C14 H14B 0.9600
C14 H14C 0.9600

loop_
_geom_torsion_atom_site_label_1
_geom_torsion_atom_site_label_2
_geom_torsion_atom_site_label_3
_geom_torsion_atom_site_label_4
_geom_torsion
C9 O1 C1 O2 -176.34(18)
C9 O1 C1 C2 5.1(3)
C3 C2 C1 O2 -179.2(2)
C10 C2 C1 O2 -7.3(3)
C3 C2 C1 O1 -0.7(3)
C10 C2 C1 O1 171.14(16)
C3 C2 C10 O3 75.4(3)
C1 C2 C10 O3 -96.5(2)
C3 C2 C10 N1 -104.8(2)
C1 C2 C10 N1 83.3(2)
C1 C2 C3 C4 -4.5(3)
C10 C2 C3 C4 -175.86(17)
C1 C2 C3 C15 171.08(18)
C10 C2 C3 C15 -0.2(3)
C9 C4 C3 C2 5.6(3)
C5 C4 C3 C2 -173.37(19)
C9 C4 C3 C15 -170.13(18)
C5 C4 C3 C15 10.9(3)
C1 O1 C9 C8 176.21(19)
C1 O1 C9 C4 -3.9(3)
C5 C4 C9 O1 177.54(17)
C3 C4 C9 O1 -1.5(3)
C5 C4 C9 C8 -2.6(3)
C3 C4 C9 C8 178.31(19)
O3 C10 N1 C11 178.0(2)
C2 C10 N1 C11 -1.8(3)
O3 C10 N1 C13 -1.0(3)
C2 C10 N1 C13 179.1(2)
C9 C4 C5 C6 1.3(3)
C3 C4 C5 C6 -179.7(2)
C4 C5 C6 C7 0.4(4)
O1 C9 C8 C7 -177.9(2)
C4 C9 C8 C7 2.2(3)
C9 C8 C7 C6 -0.4(4)
C5 C6 C7 C8 -0.9(4)
C10 N1 C11 C12 -107.7(3)
C13 N1 C11 C12 71.3(3)
C2 C3 C15 C16 -97.9(2)
C4 C3 C15 C16 77.7(2)
C10 N1 C13 C14 -95.6(3)
C11 N1 C13 C14 85.3(3)

loop_
_cod_related_entry_id
_cod_related_entry_database
_cod_related_entry_code
1 ChemSpider 30660297
